data_4511885
loop_
_publ_author_name
'Demadis, Konstantinos D.'
'Armakola, Eirini'
'Papathanasiou, Konstantinos E.'
'Mezei, Gellert'
'Kirillov, Alexander M.'

_publ_section_title
;
 Structural Systematics and Topological Analysis of Coordination Polymers
 with Divalent Metals and a Glycine-Derived Tripodal Phosphonocarboxylate
;
_journal_issue 10
_journal_name_full 'Crystal Growth &amp; Design'
_journal_page_first 5234
_journal_paper_doi 10.1021/cg501029b
_journal_volume 14
_journal_year 2014
_chemical_formula_sum 'C4 H11 Ca N O9 P2'
_chemical_formula_weight 319.16
_chemical_name_systematic
;
 ?
;
_space_group_crystal_system triclinic
_space_group_IT_number 2
_space_group_name_Hall '-P 1'
_space_group_name_H-M_alt 'P -1'
_symmetry_space_group_name_Hall '-P 1'
_symmetry_space_group_name_H-M 'P -1'
_atom_sites_solution_hydrogens mixed
_audit_creation_method SHELXL-2013
_cell_angle_alpha 78.615(5)
_cell_angle_beta 80.272(5)
_cell_angle_gamma 88.585(5)
_cell_formula_units_Z 2
_cell_length_a 7.1200(4)
_cell_length_b 7.2986(5)
_cell_length_c 10.5043(6)
_cell_measurement_reflns_used 1441
_cell_measurement_temperature 296(2)
_cell_measurement_theta_max 22.29
_cell_measurement_theta_min 2.90
_cell_volume 527.41(6)
_computing_cell_refinement 'Bruker SAINT'
_computing_data_collection 'Bruker APEX2'
_computing_data_reduction 'Bruker SAINT'
_computing_molecular_graphics 'Bruker SHELXTL'
_computing_publication_material 'Bruker SHELXTL'
_computing_structure_refinement 'SHELXL-97 (Sheldrick, 2008)'
_computing_structure_solution 'SHELXS-97 (Sheldrick, 2008)'
_diffrn_ambient_temperature 296(2)
_diffrn_measured_fraction_theta_full 0.999
_diffrn_measured_fraction_theta_max 0.999
_diffrn_measurement_device_type 'Bruker APEX-II CCD'
_diffrn_measurement_method '\f and \w scans'
_diffrn_radiation_type MoK\a
_diffrn_radiation_wavelength 0.71073
_diffrn_reflns_av_R_equivalents 0.0737
_diffrn_reflns_av_unetI/netI 0.0497
_diffrn_reflns_Laue_measured_fraction_full 0.999
_diffrn_reflns_Laue_measured_fraction_max 0.999
_diffrn_reflns_limit_h_max 8
_diffrn_reflns_limit_h_min -8
_diffrn_reflns_limit_k_max 9
_diffrn_reflns_limit_k_min -9
_diffrn_reflns_limit_l_max 12
_diffrn_reflns_limit_l_min -12
_diffrn_reflns_number 11139
_diffrn_reflns_point_group_measured_fraction_full 0.999
_diffrn_reflns_point_group_measured_fraction_max 0.999
_diffrn_reflns_theta_full 25.242
_diffrn_reflns_theta_max 26.021
_diffrn_reflns_theta_min 2.006
_exptl_absorpt_coefficient_mu 0.939
_exptl_absorpt_correction_T_max 0.7461
_exptl_absorpt_correction_T_min 0.6632
_exptl_absorpt_correction_type multi-scan
_exptl_crystal_colour colourless
_exptl_crystal_density_diffrn 2.010
_exptl_crystal_description prism
_exptl_crystal_F_000 328
_exptl_crystal_size_max 0.300
_exptl_crystal_size_mid 0.020
_exptl_crystal_size_min 0.010
_refine_diff_density_max 0.575
_refine_diff_density_min -0.439
_refine_diff_density_rms 0.116
_refine_ls_extinction_method none
_refine_ls_goodness_of_fit_ref 1.057
_refine_ls_hydrogen_treatment mixed
_refine_ls_matrix_type full
_refine_ls_number_parameters 169
_refine_ls_number_reflns 2074
_refine_ls_number_restraints 5
_refine_ls_restrained_S_all 1.056
_refine_ls_R_factor_all 0.0600
_refine_ls_R_factor_gt 0.0417
_refine_ls_shift/su_max 0.000
_refine_ls_shift/su_mean 0.000
_refine_ls_structure_factor_coef Fsqd
_refine_ls_weighting_details
;
 w=1/[\s^2^(Fo^2^)+(0.0502P)^2^+0.3667P]
 where P=(Fo^2^+2Fc^2^)/3
;
_refine_ls_weighting_scheme calc
_refine_ls_wR_factor_gt 0.0963
_refine_ls_wR_factor_ref 0.1056
_reflns_Friedel_coverage 0.000
_reflns_number_gt 1622
_reflns_number_total 2074
_reflns_threshold_expression 'I > 2\s(I)'
_cod_data_source_file cg501029b_si_002.cif
_cod_data_source_block CaBPMGLY
_cod_depositor_comments 'Adding full bibliography for 4511884--4511887.cif.'
_cod_database_code 4511885
_shelx_space_group_comment
;
The symmetry employed for this shelxl refinement is uniquely defined
by the following loop, which should always be used as a source of
symmetry information in preference to the above space-group names.
They are only intended as comments.
;
_shelx_estimated_absorpt_t_min 0.766
_shelx_estimated_absorpt_t_max 0.991
_shelxl_version_number 2013-2

loop_
_space_group_symop_operation_xyz
'x, y, z'
'-x, -y, -z'

loop_
_atom_site_label
_atom_site_type_symbol
_atom_site_fract_x
_atom_site_fract_y
_atom_site_fract_z
_atom_site_U_iso_or_equiv
_atom_site_adp_type
_atom_site_occupancy
_atom_site_site_symmetry_order
_atom_site_calc_flag
_atom_site_refinement_flags_posn
_atom_site_refinement_flags_adp
P1 P 0.52072(12) 0.27358(12) 0.88291(9) 0.0157(2) Uani 1 1 d . .
P2 P 0.11216(12) -0.11596(12) 0.78868(9) 0.0173(2) Uani 1 1 d . .
Ca1 Ca 0.62332(9) -0.17881(9) 0.74901(7) 0.0141(2) Uani 1 1 d . .
O1 O 0.6024(4) 0.1128(3) 0.8243(3) 0.0235(6) Uani 1 1 d . .
O2 O 0.5323(3) 0.2703(3) 1.0242(2) 0.0202(6) Uani 1 1 d . .
O3 O 0.6102(4) 0.4614(3) 0.7954(2) 0.0208(6) Uani 1 1 d D .
H3 H 0.660(5) 0.441(5) 0.724(3) 0.025 Uiso 1 1 d D U
O4 O 0.3042(3) -0.1488(3) 0.7115(2) 0.0211(6) Uani 1 1 d . .
O5 O 0.1264(4) -0.1573(4) 0.9384(3) 0.0275(6) Uani 1 1 d D .
H5 H 0.232(4) -0.198(6) 0.948(4) 0.033 Uiso 1 1 d D U
O6 O -0.0595(3) -0.2111(3) 0.7675(3) 0.0256(6) Uani 1 1 d . .
O7 O 0.3299(4) 0.2864(4) 0.4699(3) 0.0310(7) Uani 1 1 d . .
O8 O 0.2152(4) 0.5730(3) 0.4252(3) 0.0262(6) Uani 1 1 d . .
O9 O 0.6963(5) 0.0661(4) 0.5642(3) 0.0429(9) Uani 1 1 d D .
H9A H 0.723(7) 0.169(4) 0.571(5) 0.051 Uiso 1 1 d D U
H9B H 0.691(8) 0.065(7) 0.486(2) 0.051 Uiso 1 1 d D U
N1 N 0.2383(4) 0.2565(4) 0.7354(3) 0.0170(6) Uani 1 1 d D .
H1 H 0.338(4) 0.203(5) 0.701(4) 0.020 Uiso 1 1 d D U
C1 C 0.2702(5) 0.2799(5) 0.8704(3) 0.0201(8) Uani 1 1 d . .
H1A H 0.2035 0.1808 0.9368 0.024 Uiso 1 1 calc R U
H1B H 0.2176 0.3982 0.8875 0.024 Uiso 1 1 calc R U
C2 C 0.0674(5) 0.1334(5) 0.7437(4) 0.0194(8) Uani 1 1 d . .
H2A H 0.0248 0.1582 0.6590 0.023 Uiso 1 1 calc R U
H2B H -0.0351 0.1670 0.8081 0.023 Uiso 1 1 calc R U
C3 C 0.2213(5) 0.4406(5) 0.6476(4) 0.0208(8) Uani 1 1 d . .
H3A H 0.3123 0.5276 0.6623 0.025 Uiso 1 1 calc R U
H3B H 0.0946 0.4892 0.6699 0.025 Uiso 1 1 calc R U
C4 C 0.2566(5) 0.4274(5) 0.5039(4) 0.0192(8) Uani 1 1 d . .

loop_
_atom_site_aniso_label
_atom_site_aniso_U_11
_atom_site_aniso_U_22
_atom_site_aniso_U_33
_atom_site_aniso_U_23
_atom_site_aniso_U_13
_atom_site_aniso_U_12
P1 0.0128(5) 0.0178(5) 0.0160(5) -0.0025(4) -0.0023(3) -0.0011(3)
P2 0.0078(4) 0.0222(5) 0.0210(5) -0.0022(4) -0.0020(3) -0.0012(3)
Ca1 0.0072(3) 0.0184(4) 0.0172(4) -0.0038(3) -0.0027(3) 0.0005(2)
O1 0.0231(14) 0.0209(13) 0.0261(15) -0.0066(11) -0.0001(11) -0.0009(10)
O2 0.0169(13) 0.0256(13) 0.0185(14) -0.0036(11) -0.0051(10) -0.0005(10)
O3 0.0218(14) 0.0227(13) 0.0160(14) -0.0050(11) 0.0037(10) -0.0033(10)
O4 0.0094(12) 0.0325(14) 0.0212(14) -0.0066(11) -0.0009(10) 0.0023(10)
O5 0.0131(13) 0.0453(17) 0.0208(15) -0.0009(12) -0.0009(11) 0.0089(12)
O6 0.0106(13) 0.0229(13) 0.0436(18) -0.0038(12) -0.0084(11) -0.0029(10)
O7 0.0410(17) 0.0231(14) 0.0266(16) -0.0052(12) 0.0004(13) 0.0058(12)
O8 0.0334(16) 0.0221(14) 0.0204(14) -0.0013(11) -0.0010(12) 0.0034(11)
O9 0.082(3) 0.0276(16) 0.0201(17) -0.0015(14) -0.0124(16) -0.0164(16)
N1 0.0108(14) 0.0220(16) 0.0183(16) -0.0038(13) -0.0027(12) -0.0010(12)
C1 0.0147(18) 0.0290(19) 0.017(2) -0.0063(16) -0.0006(14) -0.0035(14)
C2 0.0095(16) 0.0236(19) 0.025(2) -0.0012(16) -0.0068(14) -0.0067(14)
C3 0.0206(19) 0.0196(18) 0.023(2) -0.0037(15) -0.0062(15) -0.0018(15)
C4 0.0159(17) 0.0193(18) 0.020(2) -0.0018(15) 0.0004(14) -0.0026(14)

loop_
_atom_type_symbol
_atom_type_description
_atom_type_scat_dispersion_real
_atom_type_scat_dispersion_imag
_atom_type_scat_source
C C 0.0033 0.0016 'International Tables Vol C Tables 4.2.6.8 and 6.1.1.4'
H H 0.0000 0.0000 'International Tables Vol C Tables 4.2.6.8 and 6.1.1.4'
O O 0.0106 0.0060 'International Tables Vol C Tables 4.2.6.8 and 6.1.1.4'
P P 0.1023 0.0942 'International Tables Vol C Tables 4.2.6.8 and 6.1.1.4'
Ca Ca 0.2262 0.3064 'International Tables Vol C Tables 4.2.6.8 and 6.1.1.4'
N N 0.0061 0.0033 'International Tables Vol C Tables 4.2.6.8 and 6.1.1.4'

loop_
_geom_angle_atom_site_label_1
_geom_angle_atom_site_label_2
_geom_angle_atom_site_label_3
_geom_angle
_geom_angle_site_symmetry_1
_geom_angle_site_symmetry_3
O1 P1 O2 117.92(15) . .
O1 P1 O3 109.43(14) . .
O2 P1 O3 109.58(14) . .
O1 P1 C1 106.36(16) . .
O2 P1 C1 106.68(15) . .
O3 P1 C1 106.18(16) . .
O6 P2 O4 119.44(15) . .
O6 P2 O5 109.78(16) . .
O4 P2 O5 108.61(14) . .
O6 P2 C2 105.47(15) . .
O4 P2 C2 106.07(16) . .
O5 P2 C2 106.69(16) . .
O6 Ca1 O9 90.98(12) 1_655 .
O6 Ca1 O4 175.22(9) 1_655 .
O9 Ca1 O4 86.25(11) . .
O6 Ca1 O1 92.31(9) 1_655 .
O9 Ca1 O1 71.56(10) . .
O4 Ca1 O1 90.51(9) . .
O6 Ca1 O2 102.19(9) 1_655 2_657
O9 Ca1 O2 146.80(10) . 2_657
O4 Ca1 O2 82.19(8) . 2_657
O1 Ca1 O2 77.51(9) . 2_657
O6 Ca1 O7 93.38(10) 1_655 2_656
O9 Ca1 O7 66.23(9) . 2_656
O4 Ca1 O7 81.94(9) . 2_656
O1 Ca1 O7 137.47(9) . 2_656
O2 Ca1 O7 141.39(9) 2_657 2_656
O6 Ca1 O3 85.97(8) 1_655 1_545
O9 Ca1 O3 137.41(10) . 1_545
O4 Ca1 O3 93.42(8) . 1_545
O1 Ca1 O3 150.94(9) . 1_545
O2 Ca1 O3 74.54(8) 2_657 1_545
O7 Ca1 O3 71.56(8) 2_656 1_545
P1 O1 Ca1 160.64(16) . .
P1 O2 Ca1 146.13(15) . 2_657
P1 O3 Ca1 149.02(14) . 1_565
P1 O3 H3 109(3) . .
Ca1 O3 H3 100(3) 1_565 .
P2 O4 Ca1 137.15(15) . .
P2 O5 H5 109(3) . .
P2 O6 Ca1 145.11(15) . 1_455
C4 O7 Ca1 131.8(2) . 2_656
Ca1 O9 H9A 122(4) . .
Ca1 O9 H9B 128(4) . .
H9A O9 H9B 109(5) . .
C3 N1 C2 110.9(3) . .
C3 N1 C1 111.3(3) . .
C2 N1 C1 111.9(3) . .
C3 N1 H1 107(3) . .
C2 N1 H1 108(3) . .
C1 N1 H1 107(3) . .
N1 C1 P1 111.7(2) . .
N1 C1 H1A 109.3 . .
P1 C1 H1A 109.3 . .
N1 C1 H1B 109.3 . .
P1 C1 H1B 109.3 . .
H1A C1 H1B 107.9 . .
N1 C2 P2 114.2(2) . .
N1 C2 H2A 108.7 . .
P2 C2 H2A 108.7 . .
N1 C2 H2B 108.7 . .
P2 C2 H2B 108.7 . .
H2A C2 H2B 107.6 . .
N1 C3 C4 112.3(3) . .
N1 C3 H3A 109.2 . .
C4 C3 H3A 109.2 . .
N1 C3 H3B 109.2 . .
C4 C3 H3B 109.2 . .
H3A C3 H3B 107.9 . .
O7 C4 O8 124.7(3) . .
O7 C4 C3 119.9(3) . .
O8 C4 C3 115.2(3) . .

loop_
_geom_bond_atom_site_label_1
_geom_bond_atom_site_label_2
_geom_bond_distance
_geom_bond_site_symmetry_2
P1 O1 1.491(2) .
P1 O2 1.496(3) .
P1 O3 1.575(3) .
P1 C1 1.809(4) .
P2 O6 1.490(2) .
P2 O4 1.507(2) .
P2 O5 1.562(3) .
P2 C2 1.822(4) .
Ca1 O6 2.301(2) 1_655
Ca1 O9 2.359(3) .
Ca1 O4 2.368(2) .
Ca1 O1 2.406(2) .
Ca1 O2 2.422(3) 2_657
Ca1 O7 2.541(3) 2_656
Ca1 O3 2.575(2) 1_545
O2 Ca1 2.422(3) 2_657
O3 Ca1 2.575(2) 1_565
O3 H3 0.817(19) .
O5 H5 0.817(19) .
O6 Ca1 2.301(2) 1_455
O7 C4 1.231(4) .
O7 Ca1 2.541(3) 2_656
O8 C4 1.273(4) .
O9 H9A 0.799(19) .
O9 H9B 0.827(19) .
N1 C3 1.487(5) .
N1 C2 1.511(4) .
N1 C1 1.516(4) .
N1 H1 0.863(19) .
C1 H1A 0.9700 .
C1 H1B 0.9700 .
C2 H2A 0.9700 .
C2 H2B 0.9700 .
C3 C4 1.509(5) .
C3 H3A 0.9700 .
C3 H3B 0.9700 .

loop_
_geom_hbond_atom_site_label_D
_geom_hbond_atom_site_label_H
_geom_hbond_atom_site_label_A
_geom_hbond_distance_DH
_geom_hbond_distance_HA
_geom_hbond_distance_DA
_geom_hbond_angle_DHA
_geom_hbond_site_symmetry_A
C3 H3B O8 0.97 2.65 3.331(4) 127.3 2_566
C3 H3A O4 0.97 2.51 3.286(4) 136.7 1_565
C2 H2B O5 0.97 2.62 3.427(5) 140.9 2_557
C2 H2B O1 0.97 2.59 3.276(4) 127.6 1_455
C1 H1A O5 0.97 2.48 3.210(4) 131.9 2_557
C1 H1A O5 0.97 2.54 3.279(5) 133.3 .
N1 H1 O4 0.863(19) 2.56(3) 3.036(4) 116(3) .
N1 H1 O1 0.863(19) 2.46(4) 2.997(4) 121(3) .
O9 H9B O4 0.827(19) 2.04(3) 2.841(4) 162(5) 2_656
O9 H9A O8 0.799(19) 1.95(2) 2.751(4) 176(5) 2_666
O5 H5 O2 0.817(19) 1.80(2) 2.615(3) 175(4) 2_657
O3 H3 O8 0.817(19) 1.68(2) 2.493(4) 171(4) 2_666
O3 H3 O7 0.817(19) 2.54(4) 2.991(4) 116(3) 2_666
C3 H3B O8 0.97 2.65 3.331(4) 127.3 2_566
C3 H3A O4 0.97 2.51 3.286(4) 136.7 1_565
C2 H2B O5 0.97 2.62 3.427(5) 140.9 2_557
C2 H2B O1 0.97 2.59 3.276(4) 127.6 1_455
C1 H1A O5 0.97 2.48 3.210(4) 131.9 2_557
C1 H1A O5 0.97 2.54 3.279(5) 133.3 .
N1 H1 O4 0.863(19) 2.56(3) 3.036(4) 116(3) .
N1 H1 O1 0.863(19) 2.46(4) 2.997(4) 121(3) .
O9 H9B O4 0.827(19) 2.04(3) 2.841(4) 162(5) 2_656
O9 H9A O8 0.799(19) 1.95(2) 2.751(4) 176(5) 2_666
O5 H5 O2 0.817(19) 1.80(2) 2.615(3) 175(4) 2_657
O3 H3 O8 0.817(19) 1.68(2) 2.493(4) 171(4) 2_666
O3 H3 O7 0.817(19) 2.54(4) 2.991(4) 116(3) 2_666
O3 H3 O7 0.817(19) 2.54(4) 2.991(4) 116(3) 2_666
O3 H3 O8 0.817(19) 1.68(2) 2.493(4) 171(4) 2_666
O5 H5 O2 0.817(19) 1.80(2) 2.615(3) 175(4) 2_657
O9 H9A O8 0.799(19) 1.95(2) 2.751(4) 176(5) 2_666
O9 H9B O4 0.827(19) 2.04(3) 2.841(4) 162(5) 2_656
N1 H1 O1 0.863(19) 2.46(4) 2.997(4) 121(3) .
N1 H1 O4 0.863(19) 2.56(3) 3.036(4) 116(3) .
C1 H1A O5 0.97 2.54 3.279(5) 133.3 .
C1 H1A O5 0.97 2.48 3.210(4) 131.9 2_557
C2 H2B O1 0.97 2.59 3.276(4) 127.6 1_455
C2 H2B O5 0.97 2.62 3.427(5) 140.9 2_557
C3 H3A O4 0.97 2.51 3.286(4) 136.7 1_565
C3 H3B O8 0.97 2.65 3.331(4) 127.3 2_566
O3 H3 O7 0.817(19) 2.54(4) 2.991(4) 116(3) 2_666
O3 H3 O8 0.817(19) 1.68(2) 2.493(4) 171(4) 2_666
O5 H5 O2 0.817(19) 1.80(2) 2.615(3) 175(4) 2_657
O9 H9A O8 0.799(19) 1.95(2) 2.751(4) 176(5) 2_666
O9 H9B O4 0.827(19) 2.04(3) 2.841(4) 162(5) 2_656
N1 H1 O1 0.863(19) 2.46(4) 2.997(4) 121(3) .
N1 H1 O4 0.863(19) 2.56(3) 3.036(4) 116(3) .
C1 H1A O5 0.97 2.54 3.279(5) 133.3 .
C1 H1A O5 0.97 2.48 3.210(4) 131.9 2_557
C2 H2B O1 0.97 2.59 3.276(4) 127.6 1_455
C2 H2B O5 0.97 2.62 3.427(5) 140.9 2_557
C3 H3A O4 0.97 2.51 3.286(4) 136.7 1_565
C3 H3B O8 0.97 2.65 3.331(4) 127.3 2_566

loop_
_geom_torsion_atom_site_label_1
_geom_torsion_atom_site_label_2
_geom_torsion_atom_site_label_3
_geom_torsion_atom_site_label_4
_geom_torsion
_geom_torsion_site_symmetry_1
_geom_torsion_site_symmetry_4
O2 P1 O1 Ca1 96.5(5) . .
O3 P1 O1 Ca1 -137.5(5) . .
C1 P1 O1 Ca1 -23.2(5) . .
O1 P1 O2 Ca1 -90.7(3) . 2_657
O3 P1 O2 Ca1 143.3(2) . 2_657
C1 P1 O2 Ca1 28.7(3) . 2_657
O1 P1 O3 Ca1 176.2(3) . 1_565
O2 P1 O3 Ca1 -53.1(3) . 1_565
C1 P1 O3 Ca1 61.8(3) . 1_565
O6 P2 O4 Ca1 -143.7(2) . .
O5 P2 O4 Ca1 -16.8(3) . .
C2 P2 O4 Ca1 97.5(2) . .
O4 P2 O6 Ca1 -140.5(3) . 1_455
O5 P2 O6 Ca1 93.2(3) . 1_455
C2 P2 O6 Ca1 -21.4(3) . 1_455
C3 N1 C1 P1 -95.3(3) . .
C2 N1 C1 P1 139.9(2) . .
O1 P1 C1 N1 -45.4(3) . .
O2 P1 C1 N1 -172.1(2) . .
O3 P1 C1 N1 71.1(3) . .
C3 N1 C2 P2 156.1(2) . .
C1 N1 C2 P2 -79.0(3) . .
O6 P2 C2 N1 -170.0(2) . .
O4 P2 C2 N1 -42.4(3) . .
O5 P2 C2 N1 73.3(3) . .
C2 N1 C3 C4 -74.3(4) . .
C1 N1 C3 C4 160.5(3) . .
Ca1 O7 C4 O8 -13.5(6) 2_656 .
Ca1 O7 C4 C3 170.5(2) 2_656 .
N1 C3 C4 O7 -14.1(5) . .
N1 C3 C4 O8 169.5(3) . .
